data_1565655
loop_
_publ_author_name
'Yotnoi, Bunlawee'
'Sinchow, Malee'
'Ngamjarurojana, Athipong'
'Rujiwatra, Apinpus'

_publ_section_title
;
 Crystal structures and photoluminescent properties of highly disordering
 lanthanide-2,5-pyridinedicarboxylate frameworks
;
_journal_name_full 'Inorganica Chimica Acta'
_journal_page_first 119236
_journal_paper_doi 10.1016/j.ica.2019.119236
_journal_volume 500
_journal_year 2020
_chemical_formula_moiety 'C14 H6 Er1.38 N2 O12'
_chemical_formula_sum 'C14 H6 Er1.38 N2 O12'
_chemical_formula_weight 624.19
_space_group_crystal_system tetragonal
_space_group_IT_number 82
_space_group_name_Hall 'I -4'
_space_group_name_H-M_alt 'I -4'
_atom_sites_solution_hydrogens geom
_atom_sites_solution_primary dual
_cell_angle_alpha 90
_cell_angle_beta 90
_cell_angle_gamma 90
_cell_formula_units_Z 8
_cell_length_a 14.9510(2)
_cell_length_b 14.9510(2)
_cell_length_c 14.6100(3)
_cell_measurement_reflns_used 9084
_cell_measurement_temperature 293(2)
_cell_measurement_theta_max 27.4780
_cell_measurement_theta_min 1.9210
_cell_volume 3265.81(9)
_computing_cell_refinement 'CrysAlisPro 1.171.39.46 (Rigaku OD, 2018)'
_computing_data_collection 'CrysAlisPro 1.171.39.46 (Rigaku OD, 2018)'
_computing_data_reduction 'CrysAlisPro 1.171.39.46 (Rigaku OD, 2018)'
_computing_molecular_graphics 'Olex2 (Dolomanov et al., 2009)'
_computing_publication_material 'Olex2 (Dolomanov et al., 2009)'
_computing_structure_refinement 'ShelXL (Sheldrick, 2015)'
_computing_structure_solution 'ShelXT (Sheldrick, 2015)'
_diffrn_ambient_temperature 293(2)
_diffrn_detector 'CCD plate'
_diffrn_detector_type HyPix3000
_diffrn_measured_fraction_theta_full 0.967
_diffrn_measured_fraction_theta_max 0.922
_diffrn_measurement_details
;
List of Runs (angles in degrees, time in seconds):

  # Type    Start    End  Width  t~exp~   \w     \q     \k     \f   Frames
--------------------------------------------------------------------------
  1  \w    -61.00  27.00   0.50    8.14    --   10.46 -15.00 170.00  176
  2  \w    -27.00  54.00   0.50    8.14    --   -9.60  57.00   0.00  162
  3  \w    -19.00  44.00   0.50    8.14    --   10.46 -99.00 -60.00  126
  4  \w     -6.00  52.00   0.50    8.14    --   10.46-114.00  58.00  116
  5  \w     -7.00  52.00   0.50    8.14    --   10.46  57.00 150.00  118
;
_diffrn_measurement_device 'four-circle diffractometer'
_diffrn_measurement_device_type 'SuperNova, Single source at offset/far, HyPix3000'
_diffrn_measurement_method '\w scans'
_diffrn_orient_matrix_type 'CrysAlisPro convention (1999,Acta A55,543-557)'
_diffrn_orient_matrix_UB_11 -0.0459716000
_diffrn_orient_matrix_UB_12 0.0023119000
_diffrn_orient_matrix_UB_13 -0.0117466000
_diffrn_orient_matrix_UB_21 -0.0107967000
_diffrn_orient_matrix_UB_22 0.0092240000
_diffrn_orient_matrix_UB_23 0.0463300000
_diffrn_orient_matrix_UB_31 0.0044414000
_diffrn_orient_matrix_UB_32 0.0464764000
_diffrn_orient_matrix_UB_33 -0.0086025000
_diffrn_radiation_monochromator mirror
_diffrn_radiation_probe x-ray
_diffrn_radiation_type MoK\a
_diffrn_radiation_wavelength 0.71073
_diffrn_reflns_av_R_equivalents 0.0433
_diffrn_reflns_av_unetI/netI 0.0498
_diffrn_reflns_Laue_measured_fraction_full 0.967
_diffrn_reflns_Laue_measured_fraction_max 0.922
_diffrn_reflns_limit_h_max 18
_diffrn_reflns_limit_h_min -18
_diffrn_reflns_limit_k_max 17
_diffrn_reflns_limit_k_min -18
_diffrn_reflns_limit_l_max 13
_diffrn_reflns_limit_l_min -18
_diffrn_reflns_number 10109
_diffrn_reflns_point_group_measured_fraction_full 0.954
_diffrn_reflns_point_group_measured_fraction_max 0.887
_diffrn_reflns_theta_full 25.000
_diffrn_reflns_theta_max 27.457
_diffrn_reflns_theta_min 1.926
_diffrn_source 'micro-focus sealed X-ray tube'
_diffrn_source_type 'SuperNova (Mo) X-ray Source'
_exptl_absorpt_coefficient_mu 7.118
_exptl_absorpt_correction_T_max 1.00000
_exptl_absorpt_correction_T_min 0.44634
_exptl_absorpt_correction_type multi-scan
_exptl_absorpt_process_details
;
CrysAlisPro 1.171.39.46 (Rigaku Oxford Diffraction, 2018)
Empirical absorption correction using spherical harmonics,
 implemented in SCALE3 ABSPACK scaling algorithm.
;
_exptl_crystal_colour 'clear pink'
_exptl_crystal_colour_lustre clear
_exptl_crystal_colour_primary pink
_exptl_crystal_density_diffrn 2.539
_exptl_crystal_description block
_exptl_crystal_F_000 2348
_exptl_crystal_size_max 0.18
_exptl_crystal_size_mid 0.16
_exptl_crystal_size_min 0.1
_refine_diff_density_max 0.655
_refine_diff_density_min -1.919
_refine_diff_density_rms 0.152
_refine_ls_abs_structure_details
;
 Flack x determined using 1348 quotients [(I+)-(I-)]/[(I+)+(I-)]
 (Parsons, Flack and Wagner, Acta Cryst. B69 (2013) 249-259).
;
_refine_ls_abs_structure_Flack -0.005(11)
_refine_ls_extinction_coef .
_refine_ls_extinction_method none
_refine_ls_goodness_of_fit_ref 1.050
_refine_ls_hydrogen_treatment constr
_refine_ls_matrix_type full
_refine_ls_number_parameters 229
_refine_ls_number_reflns 3329
_refine_ls_number_restraints 10
_refine_ls_restrained_S_all 1.049
_refine_ls_R_factor_all 0.0368
_refine_ls_R_factor_gt 0.0349
_refine_ls_shift/su_max 0.000
_refine_ls_shift/su_mean 0.000
_refine_ls_structure_factor_coef Fsqd
_refine_ls_weighting_details 'w=1/[\s^2^(Fo^2^)+(0.0472P)^2^+1.9257P] where P=(Fo^2^+2Fc^2^)/3'
_refine_ls_weighting_scheme calc
_refine_ls_wR_factor_gt 0.0838
_refine_ls_wR_factor_ref 0.0851
_reflns_Friedel_coverage 0.846
_reflns_Friedel_fraction_full 0.940
_reflns_Friedel_fraction_max 0.849
_reflns_number_gt 3168
_reflns_number_total 3329
_reflns_threshold_expression 'I > 2\s(I)'
_cod_data_source_file ICA-2020-500-119236.cif
_cod_data_source_block ms20as100918
_cod_original_cell_volume 3265.81(11)
_cod_database_code 1565655
_chemical_oxdiff_formula 'Er1 C7 H3 O4 N1'
_shelx_space_group_comment
;
The symmetry employed for this shelxl refinement is uniquely defined
by the following loop, which should always be used as a source of
symmetry information in preference to the above space-group names.
They are only intended as comments.
;
_shelx_estimated_absorpt_t_max 0.536
_shelx_estimated_absorpt_t_min 0.361
_reflns_odcompleteness_completeness 100.00
_reflns_odcompleteness_iscentric 1
_reflns_odcompleteness_theta 26.32
_olex2_refinement_description
;
1. Twinned data refinement
 Scales: 0.52(2)
 0.48(2)
2. Fixed Uiso
 At 1.2 times of:
  All C(H) groups
3. Restrained distances
 Er1-C14B \\sim Er1-N1A
 with sigma of 0.02
 N1B-C14B \\sim C14A-N1A
 with sigma of 0.02
 N1B-C12 \\sim C14A-C12
 with sigma of 0.02
 C14B-C9 \\sim N1A-C9
 with sigma of 0.02
 Er1-N1B \\sim Er1-C14A
 with sigma of 0.04
 N1B-C9 \\sim C14A-C9
 with sigma of 0.04
 C14B-C12 \\sim N1A-C12
 with sigma of 0.04
 Er2-N2B \\sim Er2-C7A
 with sigma of 0.02
 C2-C7B \\sim C2-N2A
 with sigma of 0.02
 N2B-C5 \\sim C7A-C5
 with sigma of 0.02
 N2B-C7B \\sim C7A-N2A
 with sigma of 0.02
 C7B-Er1 \\sim N2A-Er1
 with sigma of 0.02
 Er2-C7B \\sim Er2-N2A
 with sigma of 0.04
 C2-N2B \\sim C2-C7A
 with sigma of 0.04
 N2B-Er1 \\sim C7A-Er1
 with sigma of 0.04
 C5-C7B \\sim C5-N2A
 with sigma of 0.04
4. Uiso/Uaniso restraints and constraints
Uanis(C12) = Uanis(C11) = Uanis(C10) = Uanis(C9) = Uanis(C14B) = Uanis(C14A) =
Uanis(N1B) = Uanis(N1A)
Uanis(C2) = Uanis(C3) = Uanis(C4) = Uanis(C5) = Uanis(C7A) = Uanis(N2B) =
Uanis(C7B) = Uanis(N2A)
5. Others
 Sof(Er2)=Sof(N2B)=Sof(C7B)=Sof(H7B)=Sof(N1B)=Sof(C14B)=Sof(H14B)=1-FVAR(1)
 Sof(Er1)=Sof(N1A)=Sof(C14A)=Sof(H14A)=Sof(C7A)=Sof(H7A)=Sof(N2A)=FVAR(1)
 Fixed Sof: Er4(0.125)
6.a Aromatic/amide H refined with riding coordinates:
 C3(H3), C4(H4), C7B(H7B), C14B(H14B), C11(H11), C10(H10), C14A(H14A), C7A(H7A)
;
_olex2_submission_special_instructions 'No special instructions were received'
_oxdiff_exptl_absorpt_empirical_details
;
Empirical correction (ABSPACK) includes:
- Absorption correction using spherical harmonics
- Frame scaling
;
_oxdiff_exptl_absorpt_empirical_full_max 2.288
_oxdiff_exptl_absorpt_empirical_full_min 0.643

loop_
_space_group_symop_operation_xyz
'x, y, z'
'-x, -y, z'
'y, -x, -z'
'-y, x, -z'
'x+1/2, y+1/2, z+1/2'
'-x+1/2, -y+1/2, z+1/2'
'y+1/2, -x+1/2, -z+1/2'
'-y+1/2, x+1/2, -z+1/2'

loop_
_atom_site_label
_atom_site_type_symbol
_atom_site_fract_x
_atom_site_fract_y
_atom_site_fract_z
_atom_site_U_iso_or_equiv
_atom_site_adp_type
_atom_site_occupancy
_atom_site_site_symmetry_order
_atom_site_calc_flag
_atom_site_refinement_flags_posn
_atom_site_refinement_flags_adp
_atom_site_refinement_flags_occupancy
_atom_site_disorder_assembly
_atom_site_disorder_group
Er3 Er 0.500000 0.500000 1.000000 0.0194(2) Uani 1 4 d S T P . .
Er2 Er 0.27741(3) 0.19922(3) 0.77406(4) 0.01392(17) Uani 0.774(2) 1 d D . . A 3
O12 O 0.2284(6) 0.0492(6) 0.7401(6) 0.035(2) Uani 1 1 d . . . . .
O2 O 0.3134(6) 0.4908(7) 0.4078(6) 0.040(2) Uani 1 1 d . . . . .
O1 O 0.2384(6) 0.3635(5) 0.4204(6) 0.035(2) Uani 1 1 d . . . . .
O5 O 0.3281(6) 0.1619(6) 0.6284(6) 0.039(2) Uani 1 1 d . . . . .
O9 O 0.1229(5) 0.0848(5) 0.5530(6) 0.033(2) Uani 1 1 d . . . . .
O4 O 0.4176(5) 0.4494(6) 0.8728(5) 0.0306(19) Uani 1 1 d . . . . .
O3 O 0.3554(6) 0.3117(6) 0.8611(6) 0.038(2) Uani 1 1 d . . . . .
C3 C 0.3627(7) 0.4869(7) 0.5934(8) 0.0190(9) Uani 1 1 d . . . . .
H3 H 0.383622 0.535077 0.559282 0.023 Uiso 1 1 calc R . . . .
C2 C 0.3092(7) 0.4215(7) 0.5515(7) 0.0190(9) Uani 1 1 d D . . . .
N2B N 0.303(3) 0.342(2) 0.6916(10) 0.0190(9) Uani 0.774(2) 1 d D . . A 3
C6 C 0.3771(7) 0.3877(7) 0.8306(7) 0.020(2) Uani 1 1 d . . . . .
C4 C 0.3841(7) 0.4801(7) 0.6844(7) 0.0190(9) Uani 1 1 d . . . . .
H4 H 0.417805 0.524063 0.713337 0.023 Uiso 1 1 calc R . . . .
C5 C 0.3537(6) 0.4046(6) 0.7326(8) 0.0190(9) Uani 1 1 d D . . . .
C1 C 0.2854(7) 0.4259(7) 0.4507(8) 0.024(2) Uani 1 1 d . . . . .
C7B C 0.2768(10) 0.3506(9) 0.6056(9) 0.0190(9) Uani 0.774(2) 1 d D . . A 3
H7B H 0.236872 0.309723 0.580523 0.023 Uiso 0.774(2) 1 calc R . . A 3
Er4 Er 0.500000 0.000000 0.750000 0.0279(5) Uani 0.5 4 d S T P A .
Er1 Er 0.19672(14) 0.22292(13) 0.52484(12) 0.0186(9) Uani 0.226(2) 1 d D . . A 4
O7 O 0.3560(5) 0.2763(6) 0.1880(6) 0.0337(19) Uani 1 1 d . . . . .
O6 O 0.4565(5) 0.0876(6) 0.6268(5) 0.0289(18) Uani 1 1 d . . . . .
N1B N 0.3405(9) 0.2123(14) 0.3535(8) 0.0191(10) Uani 0.774(2) 1 d D . . A 3
C14B C 0.3332(10) 0.1859(10) 0.4429(9) 0.0191(10) Uani 0.774(2) 1 d D . . A 3
H14B H 0.280583 0.197386 0.474795 0.023 Uiso 0.774(2) 1 calc R . . A 3
O8 O 0.4760(6) 0.1897(6) 0.1571(6) 0.040(2) Uani 1 1 d . . . . .
C13 C 0.4150(7) 0.2197(6) 0.2086(7) 0.020(2) Uani 1 1 d . . . . .
C12 C 0.4130(7) 0.1859(7) 0.3054(7) 0.0191(10) Uani 1 1 d D . . . .
C11 C 0.4793(7) 0.1340(7) 0.3430(7) 0.0191(10) Uani 1 1 d . . . . .
H11 H 0.525244 0.111783 0.306522 0.023 Uiso 1 1 calc R . . . .
C9 C 0.4016(7) 0.1430(6) 0.4858(7) 0.0191(10) Uani 1 1 d D . . . .
C8 C 0.3949(7) 0.1280(7) 0.5862(7) 0.021(2) Uani 1 1 d . . . . .
C10 C 0.4771(7) 0.1149(7) 0.4360(7) 0.0191(10) Uani 1 1 d . . . . .
H10 H 0.523910 0.084656 0.464374 0.023 Uiso 1 1 calc R . . . .
O11 O 0.0255(7) 0.2682(7) 0.4820(6) 0.054(3) Uani 1 1 d . . . . .
O10 O 0.4193(5) 0.1321(5) 0.8018(5) 0.0315(19) Uani 1 1 d . . . . .
N1A N 0.340(2) 0.199(3) 0.446(2) 0.0191(10) Uani 0.226(2) 1 d D . . A 4
C14A C 0.337(3) 0.204(6) 0.352(2) 0.0191(10) Uani 0.226(2) 1 d D . . A 4
H14A H 0.284525 0.220285 0.321910 0.023 Uiso 0.226(2) 1 calc R . . A 4
C7A C 0.301(12) 0.343(8) 0.693(4) 0.0190(9) Uani 0.226(2) 1 d D . . A 4
H7A H 0.271192 0.300375 0.727904 0.023 Uiso 0.226(2) 1 calc R . . A 4
N2A N 0.291(3) 0.344(2) 0.603(2) 0.0190(9) Uani 0.226(2) 1 d D . . A 4

loop_
_atom_site_aniso_label
_atom_site_aniso_U_11
_atom_site_aniso_U_22
_atom_site_aniso_U_33
_atom_site_aniso_U_23
_atom_site_aniso_U_13
_atom_site_aniso_U_12
Er3 0.0236(3) 0.0236(3) 0.0111(4) 0.000 0.000 0.000
Er2 0.0164(3) 0.0177(3) 0.0076(3) -0.0004(2) 0.0005(2) -0.0029(2)
O12 0.041(5) 0.039(5) 0.026(5) 0.001(4) -0.003(4) -0.008(4)
O2 0.043(5) 0.059(6) 0.018(4) 0.010(4) -0.006(4) -0.010(4)
O1 0.056(5) 0.025(4) 0.025(5) -0.006(3) -0.024(4) 0.008(4)
O5 0.043(5) 0.043(5) 0.032(5) 0.020(4) 0.030(4) 0.022(4)
O9 0.030(4) 0.046(5) 0.024(4) -0.017(4) 0.002(4) -0.015(4)
O4 0.033(5) 0.041(5) 0.018(4) 0.009(4) -0.011(3) -0.012(4)
O3 0.037(5) 0.047(5) 0.030(5) 0.011(4) -0.013(4) -0.019(4)
C3 0.019(2) 0.022(2) 0.015(2) -0.0014(17) 0.0004(18) -0.0021(16)
C2 0.019(2) 0.022(2) 0.015(2) -0.0014(17) 0.0004(18) -0.0021(16)
N2B 0.019(2) 0.022(2) 0.015(2) -0.0014(17) 0.0004(18) -0.0021(16)
C6 0.023(5) 0.027(6) 0.010(5) 0.011(4) -0.004(4) -0.007(4)
C4 0.019(2) 0.022(2) 0.015(2) -0.0014(17) 0.0004(18) -0.0021(16)
C5 0.019(2) 0.022(2) 0.015(2) -0.0014(17) 0.0004(18) -0.0021(16)
C1 0.028(6) 0.030(6) 0.016(5) -0.009(5) -0.007(5) 0.010(5)
C7B 0.019(2) 0.022(2) 0.015(2) -0.0014(17) 0.0004(18) -0.0021(16)
Er4 0.0332(7) 0.0332(7) 0.0173(11) 0.000 0.000 0.000
Er1 0.0263(13) 0.0224(13) 0.0072(12) -0.0003(7) 0.0000(7) 0.0041(8)
O7 0.025(4) 0.043(5) 0.033(5) 0.019(4) -0.005(4) -0.005(4)
O6 0.035(5) 0.038(5) 0.014(4) 0.005(3) -0.004(3) 0.013(4)
N1B 0.025(2) 0.020(2) 0.012(2) -0.0025(16) 0.0002(17) 0.0032(17)
C14B 0.025(2) 0.020(2) 0.012(2) -0.0025(16) 0.0002(17) 0.0032(17)
O8 0.059(6) 0.044(5) 0.018(5) 0.008(4) 0.007(4) 0.013(4)
C13 0.029(5) 0.015(5) 0.016(6) 0.000(4) -0.007(4) -0.006(4)
C12 0.025(2) 0.020(2) 0.012(2) -0.0025(16) 0.0002(17) 0.0032(17)
C11 0.025(2) 0.020(2) 0.012(2) -0.0025(16) 0.0002(17) 0.0032(17)
C9 0.025(2) 0.020(2) 0.012(2) -0.0025(16) 0.0002(17) 0.0032(17)
C8 0.023(5) 0.024(5) 0.017(5) -0.001(4) 0.000(4) -0.001(4)
C10 0.025(2) 0.020(2) 0.012(2) -0.0025(16) 0.0002(17) 0.0032(17)
O11 0.073(7) 0.050(6) 0.038(6) -0.011(4) 0.024(5) 0.004(5)
O10 0.037(5) 0.034(4) 0.023(4) 0.000(3) -0.002(4) 0.019(4)
N1A 0.025(2) 0.020(2) 0.012(2) -0.0025(16) 0.0002(17) 0.0032(17)
C14A 0.025(2) 0.020(2) 0.012(2) -0.0025(16) 0.0002(17) 0.0032(17)
C7A 0.019(2) 0.022(2) 0.015(2) -0.0014(17) 0.0004(18) -0.0021(16)
N2A 0.019(2) 0.022(2) 0.015(2) -0.0014(17) 0.0004(18) -0.0021(16)

loop_
_atom_type_symbol
_atom_type_description
_atom_type_scat_dispersion_real
_atom_type_scat_dispersion_imag
_atom_type_scat_source
C C 0.0033 0.0016 'International Tables Vol C Tables 4.2.6.8 and 6.1.1.4'
H H 0.0000 0.0000 'International Tables Vol C Tables 4.2.6.8 and 6.1.1.4'
Er Er -0.2586 4.9576 'International Tables Vol C Tables 4.2.6.8 and 6.1.1.4'
N N 0.0061 0.0033 'International Tables Vol C Tables 4.2.6.8 and 6.1.1.4'
O O 0.0106 0.0060 'International Tables Vol C Tables 4.2.6.8 and 6.1.1.4'

loop_
_geom_angle_atom_site_label_1
_geom_angle_atom_site_label_2
_geom_angle_atom_site_label_3
_geom_angle
_geom_angle_site_symmetry_1
_geom_angle_site_symmetry_3
O9 Er3 O9 141.7(4) 5 6
O9 Er3 O9 96.16(13) 6 7_556
O9 Er3 O9 96.16(13) 5 7_556
O9 Er3 O9 96.16(13) 5 8_556
O9 Er3 O9 141.7(4) 7_556 8_556
O9 Er3 O9 96.16(13) 6 8_556
O4 Er3 O9 73.2(3) 4_657 6
O4 Er3 O9 73.2(3) . 8_556
O4 Er3 O9 76.8(3) 3_567 6
O4 Er3 O9 146.9(3) 2_665 6
O4 Er3 O9 146.9(3) 4_657 8_556
O4 Er3 O9 146.9(3) . 5
O4 Er3 O9 71.3(3) . 6
O4 Er3 O9 73.2(3) 3_567 5
O4 Er3 O9 71.3(3) 3_567 8_556
O4 Er3 O9 76.8(3) 4_657 5
O4 Er3 O9 76.8(3) 2_665 8_556
O4 Er3 O9 73.2(3) 2_665 7_556
O4 Er3 O9 71.3(3) 2_665 5
O4 Er3 O9 146.9(3) 3_567 7_556
O4 Er3 O9 71.3(3) 4_657 7_556
O4 Er3 O9 76.8(3) . 7_556
O4 Er3 O4 75.8(4) . 2_665
O4 Er3 O4 128.5(2) . 4_657
O4 Er3 O4 75.8(4) 3_567 4_657
O4 Er3 O4 128.5(2) 3_567 2_665
O4 Er3 O4 128.5(2) 4_657 2_665
O4 Er3 O4 128.5(2) . 3_567
O12 Er2 N2B 138.3(4) . .
O12 Er2 N1B 112.0(5) . 6
O1 Er2 O12 77.6(3) 6 .
O1 Er2 O3 81.2(3) 6 .
O1 Er2 N2B 143.4(6) 6 .
O1 Er2 O7 117.2(3) 6 6
O1 Er2 N1B 73.5(4) 6 6
O1 Er2 O10 76.5(3) 6 .
O5 Er2 O12 71.8(3) . .
O5 Er2 O1 140.4(3) . 6
O5 Er2 O3 119.5(3) . .
O5 Er2 N2B 73.2(9) . .
O5 Er2 O7 80.0(3) . 6
O5 Er2 N1B 141.6(3) . 6
O5 Er2 O10 76.4(3) . .
O3 Er2 O12 154.8(3) . .
O3 Er2 N2B 65.3(3) . .
O3 Er2 N1B 74.1(5) . 6
O7 Er2 O12 77.3(3) 6 .
O7 Er2 O3 125.1(3) 6 .
O7 Er2 N2B 74.9(8) 6 .
O7 Er2 N1B 64.7(3) 6 6
O10 Er2 O12 85.0(3) . .
O10 Er2 O3 76.9(3) . .
O10 Er2 N2B 108.0(11) . .
O10 Er2 O7 154.0(3) . 6
O10 Er2 N1B 140.8(3) . 6
C1 O1 Er2 132.8(8) . 6_554
C1 O1 Er1 121.1(7) . .
C8 O5 Er2 142.2(8) . .
C8 O5 Er1 116.2(7) . .
Er3 O9 Er1 140.4(4) 5_444 .
C6 O4 Er3 150.5(7) . .
C6 O3 Er2 124.5(7) . .
C6 O3 Er1 126.0(8) . 6
C4 C3 C2 120.2(10) . .
C3 C2 C1 121.8(10) . .
C3 C2 C7B 118.4(11) . .
C3 C2 N2A 116.9(17) . .
C7B C2 C1 119.8(11) . .
N2A C2 C1 120.5(16) . .
C5 N2B Er2 118.1(11) . .
C7B N2B Er2 120.3(10) . .
C7B N2B C5 121.0(13) . .
O4 C6 C5 117.1(9) . .
O3 C6 O4 127.4(9) . .
O3 C6 C5 115.5(9) . .
C3 C4 C5 118.1(9) . .
N2B C5 C6 116.0(10) . .
N2B C5 C4 121.3(11) . .
C4 C5 C6 122.7(9) . .
C7A C5 C6 116(2) . .
C7A C5 C4 121(2) . .
O2 C1 O1 126.9(11) . .
O2 C1 C2 116.7(10) . .
O1 C1 C2 116.4(11) . .
N2B C7B C2 120.6(13) . .
O6 Er4 O6 127.0(2) . 8_546
O6 Er4 O6 127.0(2) 2_655 8_546
O6 Er4 O6 78.2(4) 7_556 8_546
O6 Er4 O6 78.2(4) . 2_655
O6 Er4 O6 127.0(2) 7_556 2_655
O6 Er4 O6 127.0(2) . 7_556
O6 Er4 O10 69.2(3) . .
O6 Er4 O10 72.9(3) . 7_556
O6 Er4 O10 72.9(3) 7_556 2_655
O6 Er4 O10 79.1(3) 7_556 .
O6 Er4 O10 147.0(3) 8_546 7_556
O6 Er4 O10 147.0(3) 2_655 .
O6 Er4 O10 79.1(3) 8_546 2_655
O6 Er4 O10 72.9(3) 8_546 .
O6 Er4 O10 69.2(3) 7_556 7_556
O6 Er4 O10 79.1(3) . 8_546
O6 Er4 O10 147.0(3) . 2_655
O6 Er4 O10 147.0(3) 7_556 8_546
O6 Er4 O10 69.2(3) 2_655 2_655
O6 Er4 O10 72.9(3) 2_655 8_546
O6 Er4 O10 69.2(3) 8_546 8_546
O6 Er4 O10 79.1(3) 2_655 7_556
O10 Er4 O10 95.55(11) . 8_546
O10 Er4 O10 95.55(11) 7_556 2_655
O10 Er4 O10 95.55(11) 8_546 2_655
O10 Er4 O10 95.55(11) . 7_556
O10 Er4 O10 143.8(4) 8_546 7_556
O10 Er4 O10 143.8(4) . 2_655
O1 Er1 O11 83.8(3) . .
O5 Er1 O1 115.2(3) . .
O5 Er1 O11 156.5(3) . .
O9 Er1 O1 153.0(3) . .
O9 Er1 O5 86.9(3) . .
O9 Er1 O3 81.1(3) . 6_554
O9 Er1 O7 72.2(3) . 6
O9 Er1 O11 79.6(3) . .
O9 Er1 N1A 110.9(11) . .
O9 Er1 N2A 142.4(6) . .
O3 Er1 O1 72.4(3) 6_554 .
O3 Er1 O5 133.6(3) 6_554 .
O3 Er1 O11 63.3(3) 6_554 .
O7 Er1 O1 127.7(3) 6 .
O7 Er1 O5 72.0(3) 6 .
O7 Er1 O3 142.2(3) 6 6_554
O7 Er1 O11 85.5(3) 6 .
O7 Er1 N2A 75.3(8) 6 .
N1A Er1 O1 69.2(8) . .
N1A Er1 O5 64.5(6) . .
N1A Er1 O11 138.4(7) . .
N1A Er1 N2A 80.4(15) . .
N2A Er1 O1 64.5(6) . .
N2A Er1 O5 65.1(9) . .
N2A Er1 O11 116.4(11) . .
C13 O7 Er2 124.2(7) . 6_554
C13 O7 Er1 116.7(7) . 6_554
C8 O6 Er4 147.9(7) . .
C12 N1B Er2 118.7(8) . 6_554
C12 N1B C14B 118.5(12) . .
C9 C14B N1B 121.0(13) . .
O7 C13 O8 127.0(10) . .
O7 C13 C12 115.9(10) . .
O8 C13 C12 117.1(9) . .
N1B C12 C13 114.1(10) . .
N1B C12 C11 122.4(10) . .
C11 C12 C13 123.5(9) . .
C14A C12 C13 115.0(18) . .
C14A C12 C11 121.3(19) . .
C12 C11 C10 119.4(10) . .
C14B C9 C8 118.4(10) . .
C14B C9 C10 120.4(10) . .
C10 C9 C8 121.2(9) . .
N1A C9 C8 117.9(16) . .
N1A C9 C10 119.9(16) . .
O5 C8 C9 117.9(9) . .
O6 C8 O5 122.6(10) . .
O6 C8 C9 119.4(9) . .
C11 C10 C9 117.6(9) . .
Er2 O10 Er4 136.9(4) . .
C9 N1A Er1 118(2) . .
C9 N1A C14A 119(3) . .
C14A N1A Er1 115(2) . .
C12 C14A N1A 117(3) . .
N2A C7A C5 119(4) . .
C2 N2A Er1 116.8(18) . .
C7A N2A C2 121(4) . .
C7A N2A Er1 120(2) . .

loop_
_geom_bond_atom_site_label_1
_geom_bond_atom_site_label_2
_geom_bond_distance
_geom_bond_site_symmetry_2
Er3 O9 2.363(7) 5
Er3 O9 2.363(7) 8_556
Er3 O9 2.363(7) 6
Er3 O9 2.363(7) 7_556
Er3 O4 2.355(7) .
Er3 O4 2.355(7) 2_665
Er3 O4 2.355(7) 3_567
Er3 O4 2.355(7) 4_657
Er2 O12 2.412(8) .
Er2 O1 2.347(8) 6
Er2 O5 2.327(8) .
Er2 O3 2.409(9) .
Er2 N2B 2.475(18) .
Er2 O7 2.386(9) 6
Er2 N1B 2.492(13) 6
Er2 O10 2.381(7) .
O2 C1 1.230(14) .
O1 C1 1.248(13) .
O1 Er1 2.672(9) .
O5 Er1 2.642(9) .
O5 C8 1.279(12) .
O9 Er1 2.377(8) .
O4 C6 1.264(13) .
O3 C6 1.263(12) .
O3 Er1 2.569(9) 6
C3 C2 1.404(15) .
C3 C4 1.372(15) .
C2 C1 1.516(15) .
C2 C7B 1.407(16) .
C2 N2A 1.41(3) .
N2B C5 1.351(14) .
N2B C7B 1.323(17) .
C6 C5 1.495(15) .
C4 C5 1.405(15) .
C5 C7A 1.35(3) .
Er4 O6 2.319(7) .
Er4 O6 2.319(7) 8_546
Er4 O6 2.319(7) 7_556
Er4 O6 2.319(7) 2_655
Er4 O10 2.435(7) .
Er4 O10 2.435(7) 2_655
Er4 O10 2.435(7) 8_546
Er4 O10 2.435(7) 7_556
Er1 O7 2.511(8) 6
Er1 O11 2.720(12) .
Er1 N1A 2.46(3) .
Er1 N2A 2.56(3) .
O7 C13 1.259(13) .
O6 C8 1.251(13) .
N1B C14B 1.369(16) .
N1B C12 1.351(15) .
C14B C9 1.360(15) .
O8 C13 1.265(13) .
C13 C12 1.501(14) .
C12 C11 1.375(15) .
C12 C14A 1.36(3) .
C11 C10 1.389(15) .
C9 C8 1.487(15) .
C9 C10 1.408(14) .
C9 N1A 1.37(3) .
N1A C14A 1.37(3) .
C7A N2A 1.32(3) .

loop_
_twin_individual_id
_twin_individual_mass_fraction_refined
1 0.52(2)
2 0.48(2)
